data_7211383
loop_
_publ_author_name
'Bia\/lo\'nska, Agata'
'Drabent, Krzysztof'
'Filipowicz, Barbara'
'Siczek, Mi\/losz'

_publ_section_title
;
 Reversible guest vapour sorption in breathing crystals of a discrete
 ionic binuclear Cu(i) complex
;
_journal_issue 46
_journal_name_full CrystEngComm
_journal_page_first 9859
_journal_paper_doi 10.1039/c3ce41461b
_journal_volume 15
_journal_year 2013
_chemical_formula_moiety 'C36 H28 Cl4 Cu2 N16, 2(Cl O4), 2(C8 H10) '
_chemical_formula_sum 'C52 H48 Cl6 Cu2 N16 O8'
_chemical_formula_weight 1364.84
_chemical_name_systematic
;
bis(\m~2~-4-(E)-(4-chlorobenzylidene)amino-4H-1,2,4-triazole)-bis((E)-4-(chlor
obenzylidene)amino-4H-1,2,4-triazole)-di-copper(i) diperchlorate o-xylene 
disolvate
;
_space_group_crystal_system monoclinic
_space_group_IT_number 14
_space_group_name_Hall '-P 2ybc'
_space_group_name_H-M_alt 'P 1 21/c 1'
_symmetry_space_group_name_Hall '-P 2ybc'
_symmetry_space_group_name_H-M 'P 1 21/c 1'
_atom_sites_solution_hydrogens geom
_audit_creation_method SHELXL-2013
_cell_angle_alpha 90
_cell_angle_beta 95.08(3)
_cell_angle_gamma 90
_cell_formula_units_Z 4
_cell_length_a 14.183(3)
_cell_length_b 18.048(3)
_cell_length_c 22.365(4)
_cell_measurement_reflns_used 9157
_cell_measurement_temperature 100(2)
_cell_measurement_theta_max 28.7248
_cell_measurement_theta_min 2.8642
_cell_volume 5702.4(19)
_computing_cell_refinement
;
CrysAlisPro, Agilent Technologies,
Version 1.171.36.21 (release 14-08-2012 CrysAlis171 .NET)
(compiled Sep 14 2012,17:21:16)
;
_computing_data_collection
;
CrysAlisPro, Agilent Technologies,
Version 1.171.36.21 (release 14-08-2012 CrysAlis171 .NET)
(compiled Sep 14 2012,17:21:16)
;
_computing_data_reduction
;
CrysAlisPro, Agilent Technologies,
Version 1.171.36.21 (release 14-08-2012 CrysAlis171 .NET)
(compiled Sep 14 2012,17:21:16)
;
_computing_structure_refinement 'SHELXL-2013 (Sheldrick, 2013)'
_computing_structure_solution
;
SHELXL-97 (Sheldrick, G. M. (2008). <i>Acta Cryst.</i> <b>A64</b>, 112-122.)
;
_diffrn_ambient_temperature 100(2)
_diffrn_measured_fraction_theta_full 0.995
_diffrn_measured_fraction_theta_max 0.991
_diffrn_measurement_device_type 'Xcalibur, Sapphire2, large Be window'
_diffrn_radiation_monochromator graphite
_diffrn_radiation_source 'Enhance (Mo) X-ray Source'
_diffrn_radiation_type MoK\a
_diffrn_radiation_wavelength 0.71073
_diffrn_reflns_av_R_equivalents 0.0644
_diffrn_reflns_av_unetI/netI 0.0992
_diffrn_reflns_Laue_measured_fraction_full 0.995
_diffrn_reflns_Laue_measured_fraction_max 0.991
_diffrn_reflns_limit_h_max 18
_diffrn_reflns_limit_h_min -17
_diffrn_reflns_limit_k_max 23
_diffrn_reflns_limit_k_min -22
_diffrn_reflns_limit_l_max 28
_diffrn_reflns_limit_l_min -25
_diffrn_reflns_number 37162
_diffrn_reflns_point_group_measured_fraction_full 0.995
_diffrn_reflns_point_group_measured_fraction_max 0.991
_diffrn_reflns_theta_full 25.242
_diffrn_reflns_theta_max 27.000
_diffrn_reflns_theta_min 2.871
_exptl_absorpt_coefficient_mu 1.096
_exptl_absorpt_correction_T_max 0.911
_exptl_absorpt_correction_T_min 0.792
_exptl_absorpt_correction_type analytical
_exptl_absorpt_process_details
;
CrysAlis RED, Oxford Diffraction Ltd.,
Version 1.171.33.42 (release 29-05-2009 CrysAlis171 .NET)
(compiled May 29 2009,17:40:42)
Analytical numeric absorption correction using a multifaceted crystal
            model based on expressions derived by R.C. Clark & J.S. Reid.
(Clark, R. C. & Reid, J. S. (1995). Acta Cryst. A51, 887-897)
;
_exptl_crystal_colour colorless
_exptl_crystal_density_diffrn 1.590
_exptl_crystal_description needle
_exptl_crystal_F_000 2784
_exptl_crystal_size_max 0.29
_exptl_crystal_size_mid 0.14
_exptl_crystal_size_min 0.10
_refine_diff_density_max 0.491
_refine_diff_density_min -0.493
_refine_diff_density_rms 0.077
_refine_ls_extinction_method none
_refine_ls_goodness_of_fit_ref 0.813
_refine_ls_hydrogen_treatment constr
_refine_ls_matrix_type full
_refine_ls_number_parameters 785
_refine_ls_number_reflns 12342
_refine_ls_number_restraints 18
_refine_ls_restrained_S_all 0.813
_refine_ls_R_factor_all 0.1009
_refine_ls_R_factor_gt 0.0412
_refine_ls_shift/su_max 0.005
_refine_ls_shift/su_mean 0.000
_refine_ls_structure_factor_coef Fsqd
_refine_ls_weighting_details
;
 w=1/[\s^2^(Fo^2^)+(0.0352P)^2^]
 where P=(Fo^2^+2Fc^2^)/3
;
_refine_ls_weighting_scheme calc
_refine_ls_wR_factor_gt 0.0724
_refine_ls_wR_factor_ref 0.0831
_reflns_Friedel_coverage 0.000
_reflns_number_gt 6587
_reflns_number_total 12342
_reflns_threshold_expression 'I > 2\s(I)'
_cod_data_source_file c3ce41461b.txt
_cod_data_source_block 1-o-C8H10
_cod_database_code 7211383
_shelx_space_group_comment
;
The symmetry employed for this shelxl refinement is uniquely defined
by the following loop, which should always be used as a source of
symmetry information in preference to the above space-group names.
They are only intended as comments.
;

loop_
_space_group_symop_operation_xyz
'x, y, z'
'-x, y+1/2, -z+1/2'
'-x, -y, -z'
'x, -y-1/2, z-1/2'

loop_
_atom_site_label
_atom_site_type_symbol
_atom_site_fract_x
_atom_site_fract_y
_atom_site_fract_z
_atom_site_U_iso_or_equiv
_atom_site_adp_type
_atom_site_occupancy
_atom_site_site_symmetry_order
_atom_site_calc_flag
_atom_site_refinement_flags_posn
_atom_site_refinement_flags_adp
_atom_site_refinement_flags_occupancy
_atom_site_disorder_assembly
_atom_site_disorder_group
Cu1 Cu 0.23558(3) 0.41553(2) 0.05155(2) 0.02109(10) Uani 1 1 d . . . . .
Cu2 Cu 0.27032(3) 0.55899(2) -0.05126(2) 0.01998(10) Uani 1 1 d . . . . .
Cl1 Cl 0.19319(7) 0.46354(5) 0.27663(4) 0.0336(2) Uani 1 1 d . . . . .
O1 O 0.1759(2) 0.52235(13) 0.31535(11) 0.0552(8) Uani 1 1 d . . . . .
O2 O 0.2185(4) 0.39728(16) 0.31154(15) 0.0418(14) Uani 0.848(12) 1 d . . P A 1
O3 O 0.1176(3) 0.4467(4) 0.23303(16) 0.0496(15) Uani 0.848(12) 1 d . . P A 1
O4 O 0.2752(3) 0.4845(3) 0.2446(2) 0.0397(12) Uani 0.848(12) 1 d . . P A 1
O21 O 0.154(2) 0.4009(11) 0.3050(9) 0.046(7) Uani 0.152(12) 1 d . U P A 2
O31 O 0.0906(14) 0.4886(13) 0.2399(8) 0.027(6) Uani 0.152(12) 1 d . U P A 2
O41 O 0.2486(19) 0.4582(14) 0.2335(11) 0.029(6) Uani 0.152(12) 1 d . U P A 2
Cl2 Cl 0.33074(6) 0.98634(4) 0.22029(4) 0.0270(2) Uani 1 1 d . . . . .
O5 O 0.25446(17) 0.96783(14) 0.25575(11) 0.0504(7) Uani 1 1 d . . . . .
O6 O 0.36025(19) 0.92209(12) 0.18919(11) 0.0474(7) Uani 1 1 d . . . . .
O7 O 0.30029(16) 1.04324(12) 0.17840(10) 0.0348(6) Uani 1 1 d . . . . .
O8 O 0.40940(16) 1.01283(13) 0.26002(10) 0.0378(6) Uani 1 1 d . . . . .
N1 N 0.20502(17) 0.51707(13) 0.06939(11) 0.0205(6) Uani 1 1 d . . . . .
N2 N 0.21441(17) 0.57429(13) 0.02785(11) 0.0205(6) Uani 1 1 d . . . . .
N3 N 0.16964(17) 0.62216(13) 0.11051(11) 0.0186(6) Uani 1 1 d . . . . .
N4 N 0.14531(17) 0.67932(14) 0.14863(12) 0.0220(6) Uani 1 1 d . . . . .
C1 C 0.1296(2) 0.66047(17) 0.20175(14) 0.0224(7) Uani 1 1 d . . . . .
H1A H 0.1339 0.6098 0.2132 0.027 Uiso 1 1 calc R U . . .
C2 C 0.1049(2) 0.71595(17) 0.24519(14) 0.0208(7) Uani 1 1 d . . . . .
C3 C 0.0991(2) 0.79149(17) 0.23194(14) 0.0231(8) Uani 1 1 d . . . . .
H3A H 0.1108 0.8084 0.1930 0.028 Uiso 1 1 calc R U . . .
C4 C 0.0766(2) 0.84159(17) 0.27468(15) 0.0262(8) Uani 1 1 d . . . . .
H4A H 0.0734 0.8930 0.2657 0.031 Uiso 1 1 calc R U . . .
C5 C 0.0587(2) 0.81649(18) 0.33092(15) 0.0238(8) Uani 1 1 d . . . . .
Cl5 Cl 0.03289(6) 0.87887(5) 0.38689(4) 0.0321(2) Uani 1 1 d . . . . .
C6 C 0.0625(2) 0.74228(18) 0.34506(15) 0.0263(8) Uani 1 1 d . . . . .
H6A H 0.0494 0.7258 0.3838 0.032 Uiso 1 1 calc R U . . .
C7 C 0.0859(2) 0.69180(18) 0.30184(15) 0.0255(8) Uani 1 1 d . . . . .
H7A H 0.0888 0.6404 0.3111 0.031 Uiso 1 1 calc R U . . .
C8 C 0.1777(2) 0.54721(17) 0.11829(14) 0.0214(7) Uani 1 1 d . . . . .
H8A H 0.1654 0.5211 0.1536 0.026 Uiso 1 1 calc R U . . .
C9 C 0.1925(2) 0.63597(17) 0.05406(13) 0.0200(7) Uani 1 1 d . . . . .
H9A H 0.1925 0.6836 0.0360 0.024 Uiso 1 1 calc R U . . .
N11 N 0.30212(17) 0.45716(13) -0.06826(11) 0.0180(6) Uani 1 1 d . . . . .
N12 N 0.29306(17) 0.40078(13) -0.02649(11) 0.0196(6) Uani 1 1 d . . . . .
N13 N 0.33899(17) 0.35203(13) -0.10850(11) 0.0174(6) Uani 1 1 d . . . . .
N14 N 0.36286(17) 0.29363(13) -0.14601(11) 0.0192(6) Uani 1 1 d . . . . .
C11 C 0.3764(2) 0.31254(16) -0.19957(14) 0.0194(7) Uani 1 1 d . . . . .
H11A H 0.3699 0.3632 -0.2108 0.023 Uiso 1 1 calc R U . . .
C12 C 0.4015(2) 0.25850(16) -0.24386(14) 0.0182(7) Uani 1 1 d . . . . .
C13 C 0.4116(2) 0.18282(16) -0.23173(14) 0.0220(7) Uani 1 1 d . . . . .
H13A H 0.4024 0.1646 -0.1928 0.026 Uiso 1 1 calc R U . . .
C14 C 0.4349(2) 0.13429(17) -0.27581(14) 0.0224(7) Uani 1 1 d . . . . .
H14A H 0.4432 0.0830 -0.2674 0.027 Uiso 1 1 calc R U . . .
C15 C 0.4458(2) 0.16197(16) -0.33282(14) 0.0206(7) Uani 1 1 d . . . . .
Cl15 Cl 0.47012(6) 0.10092(4) -0.38972(4) 0.0274(2) Uani 1 1 d . . . . .
C16 C 0.4371(2) 0.23664(16) -0.34601(14) 0.0195(7) Uani 1 1 d . . . . .
H16A H 0.4464 0.2545 -0.3850 0.023 Uiso 1 1 calc R U . . .
C17 C 0.4146(2) 0.28485(17) -0.30122(14) 0.0225(8) Uani 1 1 d . . . . .
H17A H 0.4081 0.3363 -0.3096 0.027 Uiso 1 1 calc R U . . .
C18 C 0.3297(2) 0.42597(16) -0.11701(14) 0.0194(7) Uani 1 1 d . . . . .
H18A H 0.3413 0.4515 -0.1528 0.023 Uiso 1 1 calc R U . . .
C19 C 0.3158(2) 0.33873(17) -0.05219(13) 0.0186(7) Uani 1 1 d . . . . .
H19A H 0.3158 0.2913 -0.0338 0.022 Uiso 1 1 calc R U . . .
N21 N 0.21841(17) 0.32179(13) 0.09120(12) 0.0217(6) Uani 1 1 d . . . . .
N22 N 0.22891(19) 0.25268(14) 0.06400(12) 0.0259(7) Uani 1 1 d . . . . .
N23 N 0.18780(18) 0.23720(14) 0.15592(11) 0.0222(6) Uani 1 1 d . . . . .
N24 N 0.16319(18) 0.19579(14) 0.20491(12) 0.0246(6) Uani 1 1 d . . . . .
C21 C 0.1517(2) 0.23218(17) 0.25274(15) 0.0228(8) Uani 1 1 d . . . . .
H21A H 0.1609 0.2843 0.2539 0.027 Uiso 1 1 calc R U . . .
C22 C 0.1245(2) 0.19301(17) 0.30524(14) 0.0208(7) Uani 1 1 d . . . . .
C23 C 0.1116(2) 0.11632(17) 0.30441(15) 0.0254(8) Uani 1 1 d . . . . .
H23A H 0.1206 0.0890 0.2691 0.031 Uiso 1 1 calc R U . . .
C24 C 0.0857(2) 0.08010(18) 0.35493(15) 0.0272(8) Uani 1 1 d . . . . .
H24A H 0.0762 0.0280 0.3545 0.033 Uiso 1 1 calc R U . . .
C25 C 0.0740(2) 0.12081(18) 0.40611(14) 0.0245(8) Uani 1 1 d . . . . .
Cl25 Cl 0.04279(6) 0.07479(5) 0.46978(4) 0.0319(2) Uani 1 1 d . . . . .
C26 C 0.0861(2) 0.19680(18) 0.40812(15) 0.0253(8) Uani 1 1 d . . . . .
H26A H 0.0769 0.2238 0.4436 0.030 Uiso 1 1 calc R U . . .
C27 C 0.1119(2) 0.23269(18) 0.35739(15) 0.0264(8) Uani 1 1 d . . . . .
H27A H 0.1212 0.2848 0.3581 0.032 Uiso 1 1 calc R U . . .
C28 C 0.1943(2) 0.31120(16) 0.14566(15) 0.0216(7) Uani 1 1 d . . . . .
H28A H 0.1832 0.3492 0.1736 0.026 Uiso 1 1 calc R U . . .
C29 C 0.2094(2) 0.20372(18) 0.10438(14) 0.0253(8) Uani 1 1 d . . . . .
H29A H 0.2102 0.1516 0.0984 0.030 Uiso 1 1 calc R U . . .
N31 N 0.28439(17) 0.65227(13) -0.09274(11) 0.0191(6) Uani 1 1 d . . . . .
N32 N 0.29002(19) 0.71837(14) -0.06089(12) 0.0271(7) Uani 1 1 d . . . . .
N33 N 0.31732(17) 0.73907(13) -0.15484(11) 0.0195(6) Uani 1 1 d . . . . .
N34 N 0.33948(18) 0.78346(13) -0.20298(11) 0.0204(6) Uani 1 1 d . . . . .
C31 C 0.3485(2) 0.75001(16) -0.25254(14) 0.0188(7) Uani 1 1 d . . . . .
H31A H 0.3395 0.6979 -0.2556 0.023 Uiso 1 1 calc R U . . .
C32 C 0.3728(2) 0.79282(16) -0.30447(14) 0.0176(7) Uani 1 1 d . . . . .
C33 C 0.3887(2) 0.86894(16) -0.30114(13) 0.0206(7) Uani 1 1 d . . . . .
H33A H 0.3827 0.8942 -0.2644 0.025 Uiso 1 1 calc R U . . .
C34 C 0.4129(2) 0.90829(16) -0.35042(14) 0.0205(7) Uani 1 1 d . . . . .
H34A H 0.4236 0.9602 -0.3479 0.025 Uiso 1 1 calc R U . . .
C35 C 0.4212(2) 0.87070(17) -0.40369(13) 0.0197(7) Uani 1 1 d . . . . .
Cl35 Cl 0.45308(5) 0.91984(4) -0.46609(3) 0.02388(19) Uani 1 1 d . . . . .
C36 C 0.4064(2) 0.79521(16) -0.40847(14) 0.0209(7) Uani 1 1 d . . . . .
H36A H 0.4126 0.7703 -0.4454 0.025 Uiso 1 1 calc R U . . .
C37 C 0.3824(2) 0.75654(16) -0.35878(14) 0.0202(7) Uani 1 1 d . . . . .
H37A H 0.3723 0.7046 -0.3615 0.024 Uiso 1 1 calc R U . . .
C38 C 0.3001(2) 0.66578(16) -0.14840(14) 0.0202(7) Uani 1 1 d . . . . .
H38A H 0.2994 0.6299 -0.1795 0.024 Uiso 1 1 calc R U . . .
C39 C 0.3109(2) 0.76894(18) -0.09961(15) 0.0278(8) Uani 1 1 d . . . . .
H39A H 0.3203 0.8199 -0.0903 0.033 Uiso 1 1 calc R U . . .
C41 C 0.4051(2) 0.56716(17) 0.47255(16) 0.0288(8) Uani 1 1 d . . . . .
C42 C 0.4660(2) 0.56890(17) 0.42585(15) 0.0288(8) Uani 1 1 d . . . . .
C43 C 0.5541(3) 0.60273(18) 0.43627(16) 0.0348(9) Uani 1 1 d . . . . .
H43A H 0.5958 0.6030 0.4053 0.042 Uiso 1 1 calc R U . . .
C44 C 0.5825(3) 0.63646(18) 0.49148(16) 0.0360(9) Uani 1 1 d . . . . .
H44A H 0.6423 0.6603 0.4977 0.043 Uiso 1 1 calc R U . . .
C45 C 0.5225(3) 0.63438(19) 0.53631(16) 0.0372(9) Uani 1 1 d . . . . .
H45A H 0.5407 0.6573 0.5738 0.045 Uiso 1 1 calc R U . . .
C46 C 0.4360(3) 0.59932(18) 0.52738(16) 0.0333(9) Uani 1 1 d . . . . .
H46A H 0.3965 0.5971 0.5595 0.040 Uiso 1 1 calc R U . . .
C47 C 0.3101(2) 0.52993(19) 0.46314(16) 0.0400(10) Uani 1 1 d . . . . .
H47A H 0.2773 0.5342 0.4998 0.060 Uiso 1 1 calc R U . . .
H47B H 0.3188 0.4775 0.4538 0.060 Uiso 1 1 calc R U . . .
H47C H 0.2722 0.5538 0.4298 0.060 Uiso 1 1 calc R U . . .
C48 C 0.4368(3) 0.53384(19) 0.36618(15) 0.0400(9) Uani 1 1 d . . . . .
H48A H 0.4874 0.5401 0.3395 0.060 Uiso 1 1 calc R U . . .
H48B H 0.3789 0.5577 0.3483 0.060 Uiso 1 1 calc R U . . .
H48C H 0.4250 0.4809 0.3718 0.060 Uiso 1 1 calc R U . . .
C51 C -0.0065(2) 0.9033(2) 0.04503(16) 0.0358(9) Uani 1 1 d . . . . .
C52 C 0.0665(3) 0.9309(2) 0.08545(16) 0.0365(9) Uani 1 1 d . . . . .
C53 C 0.1567(3) 0.9004(2) 0.08571(16) 0.0375(9) Uani 1 1 d . . . . .
H53A H 0.2062 0.9184 0.1133 0.045 Uiso 1 1 calc R U . . .
C54 C 0.1757(3) 0.84367(19) 0.04612(16) 0.0373(9) Uani 1 1 d . . . . .
H54A H 0.2373 0.8229 0.0470 0.045 Uiso 1 1 calc R U . . .
C55 C 0.1042(3) 0.8182(2) 0.00592(16) 0.0399(10) Uani 1 1 d . . . . .
H55A H 0.1164 0.7806 -0.0222 0.048 Uiso 1 1 calc R U . . .
C56 C 0.0148(3) 0.8476(2) 0.00678(17) 0.0398(10) Uani 1 1 d . . . . .
H56A H -0.0344 0.8284 -0.0204 0.048 Uiso 1 1 calc R U . . .
C57 C -0.1049(3) 0.9350(2) 0.04334(18) 0.0537(12) Uani 1 1 d . . . . .
H57A H -0.1461 0.9096 0.0123 0.081 Uiso 1 1 calc R U . . .
H57B H -0.1030 0.9880 0.0341 0.081 Uiso 1 1 calc R U . . .
H57C H -0.1297 0.9280 0.0825 0.081 Uiso 1 1 calc R U . . .
C58 C 0.0497(3) 0.9944(2) 0.12805(18) 0.0569(12) Uani 1 1 d . . . . .
H58A H 0.1085 1.0054 0.1528 0.085 Uiso 1 1 calc R U . . .
H58B H 0.0005 0.9803 0.1540 0.085 Uiso 1 1 calc R U . . .
H58C H 0.0293 1.0384 0.1048 0.085 Uiso 1 1 calc R U . . .

loop_
_atom_site_aniso_label
_atom_site_aniso_U_11
_atom_site_aniso_U_22
_atom_site_aniso_U_33
_atom_site_aniso_U_23
_atom_site_aniso_U_13
_atom_site_aniso_U_12
Cu1 0.0274(2) 0.0196(2) 0.0169(2) 0.00116(17) 0.00581(18) 0.00010(18)
Cu2 0.0251(2) 0.0181(2) 0.0173(2) 0.00085(17) 0.00481(17) -0.00054(17)
Cl1 0.0494(6) 0.0284(5) 0.0230(5) -0.0001(4) 0.0037(4) -0.0068(4)
O1 0.087(2) 0.0385(16) 0.0400(17) -0.0088(13) 0.0045(15) 0.0245(15)
O2 0.059(4) 0.0215(17) 0.047(2) 0.0149(14) 0.016(2) 0.0027(17)
O3 0.039(2) 0.073(4) 0.036(2) -0.002(2) -0.0065(17) -0.020(2)
O4 0.036(2) 0.042(3) 0.043(3) 0.009(2) 0.0126(19) -0.0110(19)
O21 0.054(12) 0.040(9) 0.043(9) 0.013(7) 0.011(8) -0.011(8)
O31 0.028(8) 0.028(9) 0.024(8) 0.012(7) 0.004(6) -0.010(7)
O41 0.038(10) 0.033(10) 0.019(8) 0.015(7) 0.010(7) 0.005(7)
Cl2 0.0367(5) 0.0197(4) 0.0242(5) 0.0001(4) 0.0010(4) 0.0010(4)
O5 0.0394(16) 0.0628(18) 0.0508(18) 0.0248(14) 0.0139(14) -0.0031(14)
O6 0.0674(19) 0.0240(13) 0.0487(18) -0.0176(12) -0.0065(14) 0.0128(13)
O7 0.0395(15) 0.0265(13) 0.0372(15) 0.0149(11) -0.0033(12) 0.0027(11)
O8 0.0378(15) 0.0415(15) 0.0322(15) -0.0166(12) -0.0079(12) 0.0067(12)
N1 0.0241(15) 0.0201(14) 0.0177(15) 0.0021(12) 0.0041(12) -0.0012(11)
N2 0.0217(15) 0.0214(15) 0.0186(15) 0.0009(12) 0.0027(12) -0.0029(12)
N3 0.0202(15) 0.0184(15) 0.0172(15) -0.0045(12) 0.0016(12) -0.0014(11)
N4 0.0219(15) 0.0255(15) 0.0189(16) -0.0060(12) 0.0040(12) 0.0004(12)
C1 0.0222(19) 0.0240(18) 0.0206(19) -0.0066(15) -0.0002(15) 0.0003(14)
C2 0.0188(18) 0.0246(18) 0.0188(19) -0.0059(14) 0.0014(14) 0.0011(14)
C3 0.0216(18) 0.029(2) 0.0195(19) -0.0007(15) 0.0027(15) -0.0006(15)
C4 0.030(2) 0.0186(18) 0.030(2) -0.0033(15) 0.0037(16) -0.0013(15)
C5 0.0209(19) 0.029(2) 0.022(2) -0.0100(15) 0.0028(15) -0.0028(15)
Cl5 0.0347(5) 0.0327(5) 0.0301(5) -0.0141(4) 0.0097(4) -0.0008(4)
C6 0.027(2) 0.033(2) 0.019(2) -0.0009(15) 0.0058(15) 0.0003(16)
C7 0.027(2) 0.0242(19) 0.026(2) -0.0027(15) 0.0055(16) 0.0033(15)
C8 0.0225(18) 0.0235(19) 0.0189(19) 0.0001(15) 0.0055(14) -0.0047(14)
C9 0.0222(18) 0.0211(18) 0.0169(18) -0.0002(14) 0.0033(14) -0.0024(14)
N11 0.0212(15) 0.0166(14) 0.0164(15) 0.0022(11) 0.0034(12) -0.0011(11)
N12 0.0218(15) 0.0182(14) 0.0197(15) 0.0025(12) 0.0063(12) -0.0001(11)
N13 0.0205(15) 0.0141(14) 0.0182(15) -0.0008(11) 0.0043(12) -0.0001(11)
N14 0.0233(15) 0.0173(14) 0.0171(15) -0.0054(12) 0.0017(12) 0.0021(11)
C11 0.0204(18) 0.0160(16) 0.0219(19) 0.0007(14) 0.0019(15) -0.0001(13)
C12 0.0148(17) 0.0188(17) 0.0210(19) -0.0035(14) 0.0018(14) 0.0009(13)
C13 0.0278(19) 0.0208(18) 0.0174(19) 0.0024(14) 0.0032(15) 0.0001(14)
C14 0.0293(19) 0.0176(17) 0.0210(19) -0.0018(14) 0.0049(15) 0.0002(14)
C15 0.0201(18) 0.0212(18) 0.0206(19) -0.0077(14) 0.0031(15) -0.0042(14)
Cl15 0.0365(5) 0.0230(4) 0.0238(5) -0.0070(3) 0.0088(4) -0.0003(4)
C16 0.0209(18) 0.0228(18) 0.0151(18) 0.0002(14) 0.0033(14) -0.0025(14)
C17 0.0234(19) 0.0184(17) 0.025(2) 0.0004(14) 0.0001(15) -0.0005(14)
C18 0.0242(18) 0.0230(18) 0.0112(17) -0.0012(14) 0.0016(14) 0.0007(14)
C19 0.0225(18) 0.0201(17) 0.0132(17) 0.0002(13) 0.0016(14) -0.0021(14)
N21 0.0227(15) 0.0202(15) 0.0229(17) 0.0028(12) 0.0060(13) 0.0022(12)
N22 0.0315(17) 0.0197(15) 0.0262(17) -0.0021(12) 0.0009(13) -0.0011(13)
N23 0.0237(16) 0.0241(15) 0.0195(16) 0.0031(12) 0.0049(12) 0.0017(12)
N24 0.0248(16) 0.0284(16) 0.0213(17) 0.0120(13) 0.0066(13) -0.0010(12)
C21 0.0212(19) 0.0219(18) 0.025(2) 0.0053(15) 0.0025(15) -0.0020(14)
C22 0.0155(17) 0.0250(18) 0.022(2) 0.0064(14) 0.0003(14) -0.0003(14)
C23 0.029(2) 0.0231(18) 0.024(2) 0.0053(15) 0.0065(16) 0.0022(15)
C24 0.030(2) 0.0225(18) 0.030(2) 0.0077(16) 0.0084(16) 0.0031(15)
C25 0.0150(18) 0.032(2) 0.027(2) 0.0155(16) 0.0037(15) 0.0004(14)
Cl25 0.0262(5) 0.0444(5) 0.0255(5) 0.0163(4) 0.0039(4) -0.0021(4)
C26 0.025(2) 0.032(2) 0.0186(19) 0.0040(15) 0.0012(15) -0.0014(15)
C27 0.029(2) 0.0245(19) 0.025(2) 0.0028(15) -0.0009(16) 0.0010(15)
C28 0.0248(19) 0.0161(17) 0.025(2) 0.0022(14) 0.0076(15) 0.0018(14)
C29 0.031(2) 0.0243(19) 0.0204(19) 0.0010(15) 0.0025(16) -0.0066(15)
N31 0.0218(15) 0.0172(14) 0.0185(15) -0.0009(12) 0.0026(12) -0.0008(11)
N32 0.0409(19) 0.0179(15) 0.0235(17) -0.0029(12) 0.0092(14) -0.0040(13)
N33 0.0234(15) 0.0165(14) 0.0189(16) 0.0010(12) 0.0045(12) -0.0015(11)
N34 0.0270(16) 0.0154(14) 0.0190(16) 0.0039(12) 0.0034(12) -0.0004(11)
C31 0.0201(18) 0.0153(16) 0.0203(19) 0.0036(14) -0.0021(14) -0.0010(13)
C32 0.0160(17) 0.0177(16) 0.0192(19) 0.0008(14) 0.0017(14) 0.0004(13)
C33 0.0248(19) 0.0234(18) 0.0140(18) -0.0025(14) 0.0038(14) 0.0020(14)
C34 0.0232(18) 0.0171(17) 0.0211(19) 0.0003(14) 0.0004(15) -0.0008(14)
C35 0.0177(17) 0.0246(18) 0.0169(18) 0.0072(14) 0.0021(14) 0.0010(14)
Cl35 0.0248(5) 0.0297(4) 0.0174(4) 0.0070(3) 0.0034(4) -0.0019(4)
C36 0.0240(19) 0.0217(18) 0.0171(19) -0.0013(14) 0.0017(15) 0.0019(14)
C37 0.0201(18) 0.0164(16) 0.024(2) 0.0011(14) 0.0013(15) -0.0010(13)
C38 0.0214(18) 0.0192(17) 0.0204(19) 0.0005(14) 0.0041(14) 0.0020(14)
C39 0.045(2) 0.0173(18) 0.022(2) -0.0030(15) 0.0045(17) -0.0013(16)
C41 0.030(2) 0.0190(18) 0.037(2) 0.0050(15) 0.0010(17) 0.0080(15)
C42 0.037(2) 0.0197(18) 0.030(2) 0.0043(15) 0.0046(17) 0.0073(15)
C43 0.040(2) 0.029(2) 0.036(2) 0.0105(17) 0.0044(19) -0.0007(17)
C44 0.040(2) 0.026(2) 0.041(2) 0.0053(17) 0.0010(19) 0.0019(17)
C45 0.050(3) 0.026(2) 0.034(2) -0.0104(17) 0.001(2) 0.0047(18)
C46 0.040(2) 0.030(2) 0.030(2) -0.0006(16) 0.0027(18) 0.0093(17)
C47 0.038(2) 0.034(2) 0.049(3) 0.0025(18) 0.0049(19) -0.0002(18)
C48 0.050(2) 0.039(2) 0.032(2) -0.0013(18) 0.0072(19) 0.0005(19)
C51 0.032(2) 0.047(2) 0.028(2) 0.0040(18) 0.0028(18) 0.0024(18)
C52 0.036(2) 0.043(2) 0.032(2) 0.0018(18) 0.0053(18) -0.0001(18)
C53 0.035(2) 0.044(2) 0.033(2) 0.0007(18) -0.0004(18) -0.0048(18)
C54 0.033(2) 0.038(2) 0.040(2) 0.0062(18) -0.0002(18) 0.0041(18)
C55 0.039(2) 0.043(2) 0.036(2) -0.0049(18) -0.0071(19) 0.0067(19)
C56 0.034(2) 0.045(2) 0.039(2) -0.0027(19) -0.0033(19) -0.0062(19)
C57 0.039(2) 0.077(3) 0.045(3) -0.004(2) 0.002(2) 0.002(2)
C58 0.048(3) 0.075(3) 0.047(3) -0.018(2) 0.001(2) 0.004(2)

loop_
_atom_type_symbol
_atom_type_description
_atom_type_scat_dispersion_real
_atom_type_scat_dispersion_imag
_atom_type_scat_source
C C 0.0033 0.0016 'International Tables Vol C Tables 4.2.6.8 and 6.1.1.4'
H H 0.0000 0.0000 'International Tables Vol C Tables 4.2.6.8 and 6.1.1.4'
N N 0.0061 0.0033 'International Tables Vol C Tables 4.2.6.8 and 6.1.1.4'
O O 0.0106 0.0060 'International Tables Vol C Tables 4.2.6.8 and 6.1.1.4'
Cl Cl 0.1484 0.1585 'International Tables Vol C Tables 4.2.6.8 and 6.1.1.4'
Cu Cu 0.3201 1.2651 'International Tables Vol C Tables 4.2.6.8 and 6.1.1.4'

loop_
_geom_angle_atom_site_label_1
_geom_angle_atom_site_label_2
_geom_angle_atom_site_label_3
_geom_angle
N1 Cu1 N21 133.99(11)
N1 Cu1 N12 114.88(10)
N21 Cu1 N12 111.07(10)
N11 Cu2 N31 133.89(10)
N11 Cu2 N2 114.68(10)
N31 Cu2 N2 111.40(10)
O41 Cl1 O1 131.5(12)
O1 Cl1 O3 115.0(3)
O41 Cl1 O21 123.5(12)
O1 Cl1 O21 103.2(9)
O1 Cl1 O2 109.77(17)
O3 Cl1 O2 109.2(2)
O1 Cl1 O4 107.2(3)
O3 Cl1 O4 107.6(2)
O2 Cl1 O4 107.8(3)
O41 Cl1 O31 102.3(12)
O1 Cl1 O31 84.6(9)
O21 Cl1 O31 94.6(13)
O7 Cl2 O6 110.31(15)
O7 Cl2 O5 109.27(15)
O6 Cl2 O5 110.26(16)
O7 Cl2 O8 109.70(14)
O6 Cl2 O8 108.87(15)
O5 Cl2 O8 108.41(15)
C8 N1 N2 107.4(2)
C8 N1 Cu1 130.9(2)
N2 N1 Cu1 121.66(19)
C9 N2 N1 106.8(2)
C9 N2 Cu2 129.5(2)
N1 N2 Cu2 123.14(18)
C9 N3 C8 106.1(2)
C9 N3 N4 121.6(2)
C8 N3 N4 132.3(3)
C1 N4 N3 116.3(3)
N4 C1 C2 120.6(3)
N4 C1 H1A 119.7
C2 C1 H1A 119.7
C7 C2 C3 119.2(3)
C7 C2 C1 118.0(3)
C3 C2 C1 122.8(3)
C4 C3 C2 120.5(3)
C4 C3 H3A 119.7
C2 C3 H3A 119.7
C3 C4 C5 119.4(3)
C3 C4 H4A 120.3
C5 C4 H4A 120.3
C6 C5 C4 121.4(3)
C6 C5 Cl5 118.0(3)
C4 C5 Cl5 120.6(2)
C5 C6 C7 119.0(3)
C5 C6 H6A 120.5
C7 C6 H6A 120.5
C2 C7 C6 120.4(3)
C2 C7 H7A 119.8
C6 C7 H7A 119.8
N1 C8 N3 109.4(3)
N1 C8 H8A 125.3
N3 C8 H8A 125.3
N2 C9 N3 110.3(3)
N2 C9 H9A 124.8
N3 C9 H9A 124.8
C18 N11 N12 107.1(2)
C18 N11 Cu2 131.2(2)
N12 N11 Cu2 121.56(18)
C19 N12 N11 106.8(2)
C19 N12 Cu1 128.9(2)
N11 N12 Cu1 123.64(18)
C19 N13 C18 106.1(2)
C19 N13 N14 120.9(2)
C18 N13 N14 132.9(3)
C11 N14 N13 115.0(2)
N14 C11 C12 121.7(3)
N14 C11 H11A 119.2
C12 C11 H11A 119.2
C17 C12 C13 119.4(3)
C17 C12 C11 117.2(3)
C13 C12 C11 123.3(3)
C14 C13 C12 120.6(3)
C14 C13 H13A 119.7
C12 C13 H13A 119.7
C13 C14 C15 118.7(3)
C13 C14 H14A 120.7
C15 C14 H14A 120.7
C16 C15 C14 122.1(3)
C16 C15 Cl15 118.7(2)
C14 C15 Cl15 119.2(2)
C15 C16 C17 118.7(3)
C15 C16 H16A 120.7
C17 C16 H16A 120.7
C16 C17 C12 120.6(3)
C16 C17 H17A 119.7
C12 C17 H17A 119.7
N11 C18 N13 109.7(3)
N11 C18 H18A 125.1
N13 C18 H18A 125.1
N12 C19 N13 110.3(3)
N12 C19 H19A 124.9
N13 C19 H19A 124.9
C28 N21 N22 108.7(2)
C28 N21 Cu1 127.5(2)
N22 N21 Cu1 123.8(2)
C29 N22 N21 105.3(3)
C28 N23 C29 105.6(3)
C28 N23 N24 133.1(3)
C29 N23 N24 121.2(3)
C21 N24 N23 116.2(3)
N24 C21 C22 119.3(3)
N24 C21 H21A 120.3
C22 C21 H21A 120.3
C27 C22 C23 119.6(3)
C27 C22 C21 119.3(3)
C23 C22 C21 121.0(3)
C24 C23 C22 120.1(3)
C24 C23 H23A 119.9
C22 C23 H23A 119.9
C23 C24 C25 119.0(3)
C23 C24 H24A 120.5
C25 C24 H24A 120.5
C26 C25 C24 122.0(3)
C26 C25 Cl25 119.1(3)
C24 C25 Cl25 118.8(2)
C25 C26 C27 118.6(3)
C25 C26 H26A 120.7
C27 C26 H26A 120.7
C26 C27 C22 120.6(3)
C26 C27 H27A 119.7
C22 C27 H27A 119.7
N21 C28 N23 109.2(3)
N21 C28 H28A 125.4
N23 C28 H28A 125.4
N22 C29 N23 111.2(3)
N22 C29 H29A 124.4
N23 C29 H29A 124.4
C38 N31 N32 108.8(2)
C38 N31 Cu2 130.6(2)
N32 N31 Cu2 120.26(19)
C39 N32 N31 105.4(3)
C38 N33 C39 105.3(3)
C38 N33 N34 134.1(3)
C39 N33 N34 120.7(2)
C31 N34 N33 116.3(2)
N34 C31 C32 119.2(3)
N34 C31 H31A 120.4
C32 C31 H31A 120.4
C33 C32 C37 118.7(3)
C33 C32 C31 121.8(3)
C37 C32 C31 119.4(3)
C34 C33 C32 121.0(3)
C34 C33 H33A 119.5
C32 C33 H33A 119.5
C33 C34 C35 118.8(3)
C33 C34 H34A 120.6
C35 C34 H34A 120.6
C36 C35 C34 121.7(3)
C36 C35 Cl35 119.2(2)
C34 C35 Cl35 119.1(2)
C37 C36 C35 118.9(3)
C37 C36 H36A 120.6
C35 C36 H36A 120.6
C36 C37 C32 120.9(3)
C36 C37 H37A 119.6
C32 C37 H37A 119.6
N31 C38 N33 109.3(3)
N31 C38 H38A 125.3
N33 C38 H38A 125.3
N32 C39 N33 111.2(3)
N32 C39 H39A 124.4
N33 C39 H39A 124.4
C46 C41 C42 118.4(3)
C46 C41 C47 121.2(3)
C42 C41 C47 120.4(3)
C43 C42 C41 119.0(3)
C43 C42 C48 120.5(3)
C41 C42 C48 120.5(3)
C42 C43 C44 121.5(3)
C42 C43 H43A 119.3
C44 C43 H43A 119.3
C45 C44 C43 118.8(3)
C45 C44 H44A 120.6
C43 C44 H44A 120.6
C44 C45 C46 120.6(3)
C44 C45 H45A 119.7
C46 C45 H45A 119.7
C45 C46 C41 121.7(3)
C45 C46 H46A 119.1
C41 C46 H46A 119.1
C41 C47 H47A 109.5
C41 C47 H47B 109.5
H47A C47 H47B 109.5
C41 C47 H47C 109.5
H47A C47 H47C 109.5
H47B C47 H47C 109.5
C42 C48 H48A 109.5
C42 C48 H48B 109.5
H48A C48 H48B 109.5
C42 C48 H48C 109.5
H48A C48 H48C 109.5
H48B C48 H48C 109.5
C56 C51 C52 118.1(3)
C56 C51 C57 121.2(3)
C52 C51 C57 120.7(3)
C53 C52 C51 119.2(3)
C53 C52 C58 119.3(3)
C51 C52 C58 121.5(3)
C52 C53 C54 121.1(3)
C52 C53 H53A 119.5
C54 C53 H53A 119.5
C55 C54 C53 119.3(3)
C55 C54 H54A 120.4
C53 C54 H54A 120.4
C54 C55 C56 119.3(4)
C54 C55 H55A 120.4
C56 C55 H55A 120.4
C51 C56 C55 123.1(4)
C51 C56 H56A 118.5
C55 C56 H56A 118.5
C51 C57 H57A 109.5
C51 C57 H57B 109.5
H57A C57 H57B 109.5
C51 C57 H57C 109.5
H57A C57 H57C 109.5
H57B C57 H57C 109.5
C52 C58 H58A 109.5
C52 C58 H58B 109.5
H58A C58 H58B 109.5
C52 C58 H58C 109.5
H58A C58 H58C 109.5
H58B C58 H58C 109.5

loop_
_geom_bond_atom_site_label_1
_geom_bond_atom_site_label_2
_geom_bond_distance
Cu1 N1 1.933(2)
Cu1 N21 1.935(2)
Cu1 N12 2.008(2)
Cu2 N11 1.938(2)
Cu2 N31 1.941(2)
Cu2 N2 2.021(3)
Cl1 O41 1.30(2)
Cl1 O1 1.405(2)
Cl1 O3 1.416(3)
Cl1 O21 1.430(19)
Cl1 O2 1.456(3)
Cl1 O4 1.469(4)
Cl1 O31 1.67(2)
Cl2 O7 1.431(2)
Cl2 O6 1.434(2)
Cl2 O5 1.436(2)
Cl2 O8 1.445(2)
N1 C8 1.310(4)
N1 N2 1.403(3)
N2 C9 1.308(4)
N3 C9 1.354(3)
N3 C8 1.367(4)
N3 N4 1.401(3)
N4 C1 1.274(4)
C1 C2 1.459(4)
C1 H1A 0.9500
C2 C7 1.389(4)
C2 C3 1.396(4)
C3 C4 1.374(4)
C3 H3A 0.9500
C4 C5 1.382(4)
C4 H4A 0.9500
C5 C6 1.376(4)
C5 Cl5 1.746(3)
C6 C7 1.390(4)
C6 H6A 0.9500
C7 H7A 0.9500
C8 H8A 0.9500
C9 H9A 0.9500
N11 C18 1.317(4)
N11 N12 1.395(3)
N12 C19 1.312(4)
N13 C19 1.351(3)
N13 C18 1.353(3)
N13 N14 1.407(3)
N14 C11 1.276(4)
C11 C12 1.457(4)
C11 H11A 0.9500
C12 C17 1.396(4)
C12 C13 1.397(4)
C13 C14 1.380(4)
C13 H13A 0.9500
C14 C15 1.391(4)
C14 H14A 0.9500
C15 C16 1.383(4)
C15 Cl15 1.741(3)
C16 C17 1.385(4)
C16 H16A 0.9500
C17 H17A 0.9500
C18 H18A 0.9500
C19 H19A 0.9500
N21 C28 1.308(4)
N21 N22 1.402(3)
N22 C29 1.311(4)
N23 C28 1.360(4)
N23 C29 1.360(4)
N23 N24 1.396(3)
N24 C21 1.278(4)
C21 C22 1.452(4)
C21 H21A 0.9500
C22 C27 1.394(4)
C22 C23 1.396(4)
C23 C24 1.383(4)
C23 H23A 0.9500
C24 C25 1.383(4)
C24 H24A 0.9500
C25 C26 1.382(4)
C25 Cl25 1.739(3)
C26 C27 1.384(4)
C26 H26A 0.9500
C27 H27A 0.9500
C28 H28A 0.9500
C29 H29A 0.9500
N31 C38 1.307(4)
N31 N32 1.388(3)
N32 C39 1.310(4)
N33 C38 1.355(4)
N33 C39 1.358(4)
N33 N34 1.400(3)
N34 C31 1.278(4)
C31 C32 1.461(4)
C31 H31A 0.9500
C32 C33 1.393(4)
C32 C37 1.397(4)
C33 C34 1.380(4)
C33 H33A 0.9500
C34 C35 1.385(4)
C34 H34A 0.9500
C35 C36 1.381(4)
C35 Cl35 1.746(3)
C36 C37 1.380(4)
C36 H36A 0.9500
C37 H37A 0.9500
C38 H38A 0.9500
C39 H39A 0.9500
C41 C46 1.392(5)
C41 C42 1.414(4)
C41 C47 1.503(4)
C42 C43 1.391(5)
C42 C48 1.502(4)
C43 C44 1.404(5)
C43 H43A 0.9500
C44 C45 1.372(5)
C44 H44A 0.9500
C45 C46 1.379(5)
C45 H45A 0.9500
C46 H46A 0.9500
C47 H47A 0.9800
C47 H47B 0.9800
C47 H47C 0.9800
C48 H48A 0.9800
C48 H48B 0.9800
C48 H48C 0.9800
C51 C56 1.371(5)
C51 C52 1.404(5)
C51 C57 1.506(5)
C52 C53 1.393(5)
C52 C58 1.523(5)
C53 C54 1.395(5)
C53 H53A 0.9500
C54 C55 1.373(5)
C54 H54A 0.9500
C55 C56 1.376(5)
C55 H55A 0.9500
C56 H56A 0.9500
C57 H57A 0.9800
C57 H57B 0.9800
C57 H57C 0.9800
C58 H58A 0.9800
C58 H58B 0.9800
C58 H58C 0.9800

loop_
_geom_torsion_atom_site_label_1
_geom_torsion_atom_site_label_2
_geom_torsion_atom_site_label_3
_geom_torsion_atom_site_label_4
_geom_torsion
C8 N1 N2 C9 0.2(3)
Cu1 N1 N2 C9 -177.3(2)
C8 N1 N2 Cu2 172.27(19)
Cu1 N1 N2 Cu2 -5.2(3)
C9 N3 N4 C1 -176.7(3)
C8 N3 N4 C1 2.2(5)
N3 N4 C1 C2 179.2(3)
N4 C1 C2 C7 178.1(3)
N4 C1 C2 C3 -1.3(5)
C7 C2 C3 C4 1.3(5)
C1 C2 C3 C4 -179.3(3)
C2 C3 C4 C5 -0.7(5)
C3 C4 C5 C6 -0.2(5)
C3 C4 C5 Cl5 178.3(2)
C4 C5 C6 C7 0.6(5)
Cl5 C5 C6 C7 -178.0(2)
C3 C2 C7 C6 -0.9(5)
C1 C2 C7 C6 179.7(3)
C5 C6 C7 C2 -0.1(5)
N2 N1 C8 N3 -0.5(3)
Cu1 N1 C8 N3 176.6(2)
C9 N3 C8 N1 0.7(3)
N4 N3 C8 N1 -178.4(3)
N1 N2 C9 N3 0.3(3)
Cu2 N2 C9 N3 -171.17(19)
C8 N3 C9 N2 -0.6(3)
N4 N3 C9 N2 178.6(2)
C18 N11 N12 C19 0.1(3)
Cu2 N11 N12 C19 177.25(19)
C18 N11 N12 Cu1 -171.16(19)
Cu2 N11 N12 Cu1 6.0(3)
C19 N13 N14 C11 174.9(3)
C18 N13 N14 C11 -2.2(5)
N13 N14 C11 C12 -179.9(2)
N14 C11 C12 C17 179.9(3)
N14 C11 C12 C13 0.7(5)
C17 C12 C13 C14 0.3(5)
C11 C12 C13 C14 179.5(3)
C12 C13 C14 C15 -1.5(5)
C13 C14 C15 C16 2.2(5)
C13 C14 C15 Cl15 -177.3(2)
C14 C15 C16 C17 -1.6(5)
Cl15 C15 C16 C17 177.9(2)
C15 C16 C17 C12 0.3(5)
C13 C12 C17 C16 0.3(5)
C11 C12 C17 C16 -179.0(3)
N12 N11 C18 N13 -0.1(3)
Cu2 N11 C18 N13 -176.89(19)
C19 N13 C18 N11 0.1(3)
N14 N13 C18 N11 177.5(3)
N11 N12 C19 N13 0.0(3)
Cu1 N12 C19 N13 170.61(19)
C18 N13 C19 N12 0.0(3)
N14 N13 C19 N12 -177.8(2)
C28 N21 N22 C29 0.5(3)
Cu1 N21 N22 C29 -178.5(2)
C28 N23 N24 C21 -7.2(5)
C29 N23 N24 C21 174.5(3)
N23 N24 C21 C22 179.0(3)
N24 C21 C22 C27 -180.0(3)
N24 C21 C22 C23 0.6(5)
C27 C22 C23 C24 0.6(5)
C21 C22 C23 C24 180.0(3)
C22 C23 C24 C25 -0.7(5)
C23 C24 C25 C26 0.9(5)
C23 C24 C25 Cl25 -179.2(2)
C24 C25 C26 C27 -0.8(5)
Cl25 C25 C26 C27 179.3(2)
C25 C26 C27 C22 0.6(5)
C23 C22 C27 C26 -0.5(5)
C21 C22 C27 C26 -179.9(3)
N22 N21 C28 N23 -0.3(3)
Cu1 N21 C28 N23 178.6(2)
C29 N23 C28 N21 0.0(3)
N24 N23 C28 N21 -178.5(3)
N21 N22 C29 N23 -0.5(4)
C28 N23 C29 N22 0.3(4)
N24 N23 C29 N22 179.0(3)
C38 N31 N32 C39 -1.2(3)
Cu2 N31 N32 C39 172.3(2)
C38 N33 N34 C31 -2.0(5)
C39 N33 N34 C31 176.7(3)
N33 N34 C31 C32 -179.2(2)
N34 C31 C32 C33 1.6(4)
N34 C31 C32 C37 -179.8(3)
C37 C32 C33 C34 0.4(5)
C31 C32 C33 C34 179.0(3)
C32 C33 C34 C35 0.0(5)
C33 C34 C35 C36 -0.3(5)
C33 C34 C35 Cl35 -179.3(2)
C34 C35 C36 C37 0.2(5)
Cl35 C35 C36 C37 179.2(2)
C35 C36 C37 C32 0.3(5)
C33 C32 C37 C36 -0.6(4)
C31 C32 C37 C36 -179.2(3)
N32 N31 C38 N33 0.8(3)
Cu2 N31 C38 N33 -171.8(2)
C39 N33 C38 N31 -0.1(3)
N34 N33 C38 N31 178.8(3)
N31 N32 C39 N33 1.1(4)
C38 N33 C39 N32 -0.6(4)
N34 N33 C39 N32 -179.7(3)
C46 C41 C42 C43 -0.2(4)
C47 C41 C42 C43 -179.0(3)
C46 C41 C42 C48 178.9(3)
C47 C41 C42 C48 0.2(5)
C41 C42 C43 C44 -1.4(5)
C48 C42 C43 C44 179.4(3)
C42 C43 C44 C45 1.4(5)
C43 C44 C45 C46 0.4(5)
C44 C45 C46 C41 -2.2(5)
C42 C41 C46 C45 2.0(5)
C47 C41 C46 C45 -179.2(3)
C56 C51 C52 C53 -0.8(5)
C57 C51 C52 C53 -179.9(3)
C56 C51 C52 C58 177.9(3)
C57 C51 C52 C58 -1.2(5)
C51 C52 C53 C54 0.7(5)
C58 C52 C53 C54 -178.0(3)
C52 C53 C54 C55 0.6(5)
C53 C54 C55 C56 -1.9(5)
C52 C51 C56 C55 -0.6(6)
C57 C51 C56 C55 178.5(3)
C54 C55 C56 C51 1.9(6)
